data_7003690
loop_
_publ_author_name
'Bourget-Merle, Laurence'
'Hitchcock, Peter B.'
'Lappert, Michael F.'
'Merle, Philippe G.'

_publ_section_title
;
 Synthesis and structures of crystalline Li, Al and Sn(ii) 1-azaallyls
 and \b-diketiminates derived from [Li{\m,\h3-N(SiMe3)C(Ad)C(H)SiMe3}]2
 (Ad = 1-adamantyl)
;
_journal_issue 26
_journal_name_full 'Dalton Transactions'
_journal_page_first 3493
_journal_page_last 3501
_journal_paper_doi 10.1039/b718728a
_journal_year 2008
_chemical_compound_source 'synthesis as described'
_chemical_formula_moiety 'C36 H68 Li2 N2 Si4'
_chemical_formula_structural 'C36 H68 LI2 N2 SI4'
_chemical_formula_sum 'C36 H68 Li2 N2 Si4'
_chemical_formula_weight 655.16
_chemical_name_common mar4200
_chemical_name_systematic
;
?
;
_space_group_IT_number 14
_symmetry_cell_setting monoclinic
_symmetry_Int_Tables_number 14
_symmetry_space_group_name_Hall '-P 2ybc'
_symmetry_space_group_name_H-M 'P 1 21/c 1'
_atom_sites_solution_hydrogens geom
_atom_sites_solution_primary direct
_atom_sites_solution_secondary difmap
_audit_conform_dict_location ftp://ftp.iucr.org/cifdics/cif_core_2.1beta5.dic
_audit_conform_dict_name cif_core.dic
_audit_conform_dict_version 2.1beta5
_audit_creation_date 2000-03-31T09:46:11-00:00
_audit_creation_method 'WinGX routine CIF_UPDATE'
_cell_angle_alpha 90
_cell_angle_beta 115.9990(10)
_cell_angle_gamma 90
_cell_formula_units_Z 4
_cell_length_a 17.9148(5)
_cell_length_b 12.7201(3)
_cell_length_c 19.5483(5)
_cell_measurement_reflns_used 27721
_cell_measurement_temperature 173(2)
_cell_measurement_theta_max 27.878
_cell_measurement_theta_min 1.018
_cell_measurement_wavelength 0.71073
_cell_volume 4003.83(18)
_computing_cell_refinement 'HKL Scalepack (Otwinowski & Minor 1997)'
_computing_data_reduction 'HKL Denzo and Scalepack (Otwinowski & Minor 1997)'
_computing_molecular_graphics 'Ortep-3 for Windows (Farrugia, 1997)'
_computing_publication_material 'WinGX publication routines (Farrugia, 1999)'
_computing_structure_refinement 'SHELXL-97 (Sheldrick, 1997)'
_computing_structure_solution 'SHELXS-97 (Sheldrick, 1997)'
_diffrn_ambient_temperature 173(2)
_diffrn_measured_fraction_theta_full 0.993
_diffrn_measured_fraction_theta_max 0.993
_diffrn_measurement_device KappaCCD
_diffrn_measurement_method CCD
_diffrn_orient_matrix_UB_32 0
_diffrn_orient_matrix_UB_33 0.01
_diffrn_radiation_monochromator graphite
_diffrn_radiation_probe x-ray
_diffrn_radiation_type MoK\a
_diffrn_radiation_wavelength 0.71073
_diffrn_reflns_av_R_equivalents 0.0485
_diffrn_reflns_av_sigmaI/netI 0.0472
_diffrn_reflns_limit_h_max 23
_diffrn_reflns_limit_h_min -23
_diffrn_reflns_limit_k_max 16
_diffrn_reflns_limit_k_min -12
_diffrn_reflns_limit_l_max 25
_diffrn_reflns_limit_l_min -19
_diffrn_reflns_number 36327
_diffrn_reflns_theta_full 27.89
_diffrn_reflns_theta_max 27.89
_diffrn_reflns_theta_min 3.8
_exptl_absorpt_coefficient_mu 0.174
_exptl_absorpt_correction_type none
_exptl_crystal_colour colourless
_exptl_crystal_density_diffrn 1.087
_exptl_crystal_density_method 'not measured'
_exptl_crystal_description prism
_exptl_crystal_F_000 1440
_exptl_crystal_size_max 0.3
_exptl_crystal_size_mid 0.3
_exptl_crystal_size_min 0.2
_refine_diff_density_max 0.458
_refine_diff_density_min -0.313
_refine_diff_density_rms 0.048
_refine_ls_extinction_method none
_refine_ls_goodness_of_fit_ref 1.061
_refine_ls_hydrogen_treatment mixed
_refine_ls_matrix_type full
_refine_ls_number_parameters 405
_refine_ls_number_reflns 9493
_refine_ls_number_restraints 0
_refine_ls_restrained_S_all 1.061
_refine_ls_R_factor_all 0.0706
_refine_ls_R_factor_gt 0.0504
_refine_ls_shift/su_max 0.001
_refine_ls_shift/su_mean 0
_refine_ls_structure_factor_coef Fsqd
_refine_ls_weighting_details 'calc w=1/[\s^2^(Fo^2^)+(0.0512P)^2^+2.6140P] where P=(Fo^2^+2Fc^2^)/3'
_refine_ls_weighting_scheme calc
_refine_ls_wR_factor_gt 0.1256
_refine_ls_wR_factor_ref 0.1351
_reflns_number_gt 7317
_reflns_number_total 9493
_reflns_threshold_expression >2sigma(I)
_cod_data_source_file b718728a.txt
_cod_data_source_block (1)-mar4200
_cod_original_sg_symbol_H-M P2(1)/c
_cod_database_code 7003690

loop_
_symmetry_equiv_pos_as_xyz
'x, y, z'
'-x, y+1/2, -z+1/2'
'-x, -y, -z'
'x, -y-1/2, z-1/2'

loop_
_atom_site_label
_atom_site_type_symbol
_atom_site_fract_x
_atom_site_fract_y
_atom_site_fract_z
_atom_site_U_iso_or_equiv
_atom_site_adp_type
_atom_site_occupancy
_atom_site_symmetry_multiplicity
_atom_site_calc_flag
_atom_site_refinement_flags
_atom_site_disorder_assembly
_atom_site_disorder_group
Li1 Li 0.1974(2) 0.7214(3) -0.0189(2) 0.0333(7) Uani 1 1 d . . .
Li2 Li 0.2995(2) 0.8421(3) -0.0195(2) 0.0378(8) Uani 1 1 d . . .
Si1 Si 0.33968(4) 0.63727(5) -0.08096(3) 0.03309(14) Uani 1 1 d . . .
Si2 Si 0.20420(4) 0.46818(4) 0.08319(3) 0.03121(14) Uani 1 1 d . . .
Si3 Si 0.17194(3) 0.93567(4) 0.05016(3) 0.02726(13) Uani 1 1 d . . .
Si4 Si 0.30313(4) 1.05348(5) -0.06929(3) 0.03359(14) Uani 1 1 d . . .
N1 N 0.30805(10) 0.68608(13) -0.01656(9) 0.0287(4) Uani 1 1 d . . .
N2 N 0.19240(10) 0.87887(12) -0.01883(9) 0.0263(3) Uani 1 1 d . . .
C1 C 0.30933(12) 0.62695(14) 0.04452(11) 0.0262(4) Uani 1 1 d . . .
C2 C 0.24295(13) 0.56366(15) 0.03333(11) 0.0297(4) Uani 1 1 d . . .
H2 H 0.2048(15) 0.5555(18) -0.0194(14) 0.039(6) Uiso 1 1 d . . .
C3 C 0.32385(18) 0.4923(2) -0.09497(17) 0.0568(7) Uani 1 1 d . . .
H3C H 0.2646 0.4761 -0.1144 0.085 Uiso 1 1 calc R . .
H3B H 0.3547 0.4564 -0.0462 0.085 Uiso 1 1 calc R . .
H3A H 0.3439 0.4683 -0.1316 0.085 Uiso 1 1 calc R . .
C4 C 0.45207(15) 0.6644(2) -0.05464(14) 0.0473(6) Uani 1 1 d . . .
H4C H 0.487 0.6265 -0.0078 0.071 Uiso 1 1 calc R . .
H4B H 0.4627 0.7401 -0.0465 0.071 Uiso 1 1 calc R . .
H4A H 0.4652 0.6409 -0.0959 0.071 Uiso 1 1 calc R . .
C5 C 0.28066(18) 0.7041(2) -0.17452(14) 0.0569(7) Uani 1 1 d . . .
H5C H 0.3011 0.6797 -0.2108 0.085 Uiso 1 1 calc R . .
H5B H 0.2884 0.7803 -0.1679 0.085 Uiso 1 1 calc R . .
H5A H 0.2215 0.6872 -0.194 0.085 Uiso 1 1 calc R . .
C6 C 0.11489(17) 0.4026(2) 0.00315(15) 0.0543(7) Uani 1 1 d . . .
H6C H 0.0731 0.4554 -0.0257 0.081 Uiso 1 1 calc R . .
H6B H 0.0902 0.3502 0.0238 0.081 Uiso 1 1 calc R . .
H6A H 0.1347 0.3678 -0.0305 0.081 Uiso 1 1 calc R . .
C7 C 0.16192(15) 0.5296(2) 0.14571(14) 0.0446(6) Uani 1 1 d . . .
H7C H 0.2054 0.5717 0.1852 0.067 Uiso 1 1 calc R . .
H7B H 0.1433 0.4745 0.1697 0.067 Uiso 1 1 calc R . .
H7A H 0.1149 0.5751 0.1151 0.067 Uiso 1 1 calc R . .
C8 C 0.27850(15) 0.36091(17) 0.13685(13) 0.0409(5) Uani 1 1 d . . .
H8C H 0.2921 0.3194 0.1016 0.061 Uiso 1 1 calc R . .
H8B H 0.2529 0.3153 0.1611 0.061 Uiso 1 1 calc R . .
H8A H 0.3294 0.3919 0.176 0.061 Uiso 1 1 calc R . .
C9 C 0.38521(12) 0.63988(14) 0.12253(11) 0.0266(4) Uani 1 1 d . . .
C10 C 0.43165(13) 0.74348(15) 0.12757(11) 0.0290(4) Uani 1 1 d . . .
H10B H 0.4476 0.7469 0.0851 0.035 Uiso 1 1 calc R . .
H10A H 0.3942 0.8034 0.1221 0.035 Uiso 1 1 calc R . .
C11 C 0.50972(13) 0.75329(15) 0.20329(12) 0.0315(4) Uani 1 1 d . . .
H11 H 0.5381 0.8214 0.2044 0.038 Uiso 1 1 calc R . .
C12 C 0.56850(13) 0.66225(16) 0.21063(13) 0.0344(5) Uani 1 1 d . . .
H12B H 0.6194 0.6681 0.2592 0.041 Uiso 1 1 calc R . .
H12A H 0.5848 0.6647 0.1684 0.041 Uiso 1 1 calc R . .
C13 C 0.52421(13) 0.55819(15) 0.20829(12) 0.0324(4) Uani 1 1 d . . .
H13 H 0.5626 0.4984 0.2138 0.039 Uiso 1 1 calc R . .
C14 C 0.49959(14) 0.55546(17) 0.27403(12) 0.0364(5) Uani 1 1 d . . .
H14B H 0.5499 0.5613 0.3231 0.044 Uiso 1 1 calc R . .
H14A H 0.472 0.4878 0.2735 0.044 Uiso 1 1 calc R . .
C15 C 0.44027(13) 0.64689(16) 0.26593(11) 0.0326(4) Uani 1 1 d . . .
H15 H 0.4239 0.6444 0.3087 0.039 Uiso 1 1 calc R . .
C16 C 0.36237(13) 0.63705(16) 0.18975(11) 0.0304(4) Uani 1 1 d . . .
H16B H 0.3238 0.6955 0.1847 0.036 Uiso 1 1 calc R . .
H16A H 0.3337 0.5702 0.1887 0.036 Uiso 1 1 calc R . .
C17 C 0.44639(12) 0.54812(15) 0.13230(11) 0.0290(4) Uani 1 1 d . . .
H17B H 0.4187 0.4802 0.1306 0.035 Uiso 1 1 calc R . .
H17A H 0.4625 0.5492 0.0899 0.035 Uiso 1 1 calc R . .
C18 C 0.48464(14) 0.75090(16) 0.26890(12) 0.0347(5) Uani 1 1 d . . .
H18A H 0.5346 0.7573 0.3182 0.042 Uiso 1 1 calc R . .
H18B H 0.4472 0.8106 0.2642 0.042 Uiso 1 1 calc R . .
C19 C 0.16463(12) 0.90771(15) -0.09501(11) 0.0266(4) Uani 1 1 d . . .
C20 C 0.21024(14) 0.96940(17) -0.11928(12) 0.0339(4) Uani 1 1 d . . .
H20 H 0.1900(15) 0.9754(19) -0.1729(14) 0.043(7) Uiso 1 1 d . . .
C21 C 0.11383(14) 1.06292(17) 0.01956(13) 0.0379(5) Uani 1 1 d . . .
H21C H 0.0586 1.0496 -0.0218 0.057 Uiso 1 1 calc R . .
H21B H 0.1443 1.1109 0.0017 0.057 Uiso 1 1 calc R . .
H21A H 0.1082 1.0947 0.0627 0.057 Uiso 1 1 calc R . .
C22 C 0.26995(14) 0.9659(2) 0.13786(13) 0.0465(6) Uani 1 1 d . . .
H22C H 0.3023 1.0185 0.1257 0.07 Uiso 1 1 calc R . .
H22B H 0.3028 0.9016 0.1561 0.07 Uiso 1 1 calc R . .
H22A H 0.2558 0.9936 0.1775 0.07 Uiso 1 1 calc R . .
C23 C 0.11432(15) 0.8425(2) 0.08432(14) 0.0444(6) Uani 1 1 d . . .
H23C H 0.1087 0.8737 0.1277 0.067 Uiso 1 1 calc R . .
H23B H 0.1451 0.7762 0.1 0.067 Uiso 1 1 calc R . .
H23A H 0.059 0.829 0.0431 0.067 Uiso 1 1 calc R . .
C24 C 0.28437(18) 1.1736(2) -0.02479(18) 0.0578(7) Uani 1 1 d . . .
H24C H 0.2423 1.2172 -0.0641 0.087 Uiso 1 1 calc R . .
H24B H 0.3362 1.2135 0.0003 0.087 Uiso 1 1 calc R . .
H24A H 0.2648 1.1533 0.0129 0.087 Uiso 1 1 calc R . .
C25 C 0.39433(14) 0.98337(19) 0.00674(14) 0.0438(5) Uani 1 1 d . . .
H25C H 0.3785 0.9559 0.0454 0.066 Uiso 1 1 calc R . .
H25B H 0.4407 1.0326 0.0305 0.066 Uiso 1 1 calc R . .
H25A H 0.4112 0.925 -0.0161 0.066 Uiso 1 1 calc R . .
C26 C 0.33711(18) 1.0952(2) -0.14285(16) 0.0563(7) Uani 1 1 d . . .
H26C H 0.3507 1.0329 -0.1647 0.084 Uiso 1 1 calc R . .
H26B H 0.3863 1.1402 -0.1193 0.084 Uiso 1 1 calc R . .
H26A H 0.2922 1.1343 -0.1832 0.084 Uiso 1 1 calc R . .
C27 C 0.08078(12) 0.85919(15) -0.15329(11) 0.0277(4) Uani 1 1 d . . .
C28 C 0.07286(13) 0.74200(16) -0.13598(12) 0.0315(4) Uani 1 1 d . . .
H28B H 0.1187 0.7016 -0.1387 0.038 Uiso 1 1 calc R . .
H28A H 0.0781 0.7355 -0.0836 0.038 Uiso 1 1 calc R . .
C29 C -0.01039(14) 0.69528(17) -0.19221(13) 0.0391(5) Uani 1 1 d . . .
H29 H -0.0131 0.6196 -0.1795 0.047 Uiso 1 1 calc R . .
C30 C -0.08080(14) 0.75583(19) -0.18566(14) 0.0431(5) Uani 1 1 d . . .
H30A H -0.1351 0.7261 -0.2214 0.052 Uiso 1 1 calc R . .
H30B H -0.0758 0.7492 -0.1334 0.052 Uiso 1 1 calc R . .
C31 C -0.07607(13) 0.87170(18) -0.20436(13) 0.0394(5) Uani 1 1 d . . .
H31 H -0.1221 0.9114 -0.2002 0.047 Uiso 1 1 calc R . .
C32 C -0.08529(15) 0.8799(2) -0.28599(14) 0.0469(6) Uani 1 1 d . . .
H32B H -0.1394 0.8503 -0.322 0.056 Uiso 1 1 calc R . .
H32A H -0.0835 0.9547 -0.2994 0.056 Uiso 1 1 calc R . .
C33 C -0.01465(14) 0.8195(2) -0.29210(12) 0.0421(5) Uani 1 1 d . . .
H33 H -0.0202 0.8254 -0.3451 0.05 Uiso 1 1 calc R . .
C34 C 0.06849(13) 0.86674(18) -0.23632(11) 0.0350(5) Uani 1 1 d . . .
H34B H 0.0708 0.9415 -0.2495 0.042 Uiso 1 1 calc R . .
H34A H 0.1143 0.8292 -0.2412 0.042 Uiso 1 1 calc R . .
C35 C 0.00783(13) 0.91743(16) -0.14801(12) 0.0336(4) Uani 1 1 d . . .
H35B H 0.0131 0.9114 -0.0956 0.04 Uiso 1 1 calc R . .
H35A H 0.0102 0.993 -0.1592 0.04 Uiso 1 1 calc R . .
C36 C -0.01850(15) 0.70395(19) -0.27295(13) 0.0451(6) Uani 1 1 d . . .
H36B H -0.0719 0.6731 -0.3094 0.054 Uiso 1 1 calc R . .
H36A H 0.0271 0.6646 -0.277 0.054 Uiso 1 1 calc R . .

loop_
_atom_site_aniso_label
_atom_site_aniso_U_11
_atom_site_aniso_U_22
_atom_site_aniso_U_33
_atom_site_aniso_U_23
_atom_site_aniso_U_13
_atom_site_aniso_U_12
Li1 0.0294(18) 0.0322(17) 0.0362(19) 0.0046(14) 0.0123(15) 0.0049(14)
Li2 0.0338(19) 0.0342(18) 0.051(2) -0.0007(16) 0.0233(18) 0.0022(15)
Si1 0.0362(3) 0.0381(3) 0.0286(3) 0.0011(2) 0.0176(3) 0.0088(2)
Si2 0.0336(3) 0.0313(3) 0.0269(3) 0.0004(2) 0.0116(2) -0.0030(2)
Si3 0.0257(3) 0.0315(3) 0.0252(3) -0.0012(2) 0.0117(2) 0.0036(2)
Si4 0.0356(3) 0.0315(3) 0.0363(3) -0.0004(2) 0.0182(3) -0.0058(2)
N1 0.0329(9) 0.0306(8) 0.0250(8) 0.0037(6) 0.0148(7) 0.0075(7)
N2 0.0277(8) 0.0278(8) 0.0229(8) 0.0007(6) 0.0107(7) 0.0044(7)
C1 0.0285(10) 0.0242(9) 0.0269(9) 0.0012(7) 0.0132(8) 0.0074(7)
C2 0.0306(10) 0.0309(10) 0.0243(10) 0.0008(8) 0.0091(8) 0.0035(8)
C3 0.0677(18) 0.0475(14) 0.0663(18) -0.0172(13) 0.0396(16) -0.0005(13)
C4 0.0441(13) 0.0619(15) 0.0452(14) 0.0031(12) 0.0281(12) 0.0088(12)
C5 0.0589(16) 0.085(2) 0.0334(13) 0.0131(13) 0.0263(12) 0.0266(15)
C6 0.0504(15) 0.0590(16) 0.0411(14) 0.0001(12) 0.0085(12) -0.0187(13)
C7 0.0454(13) 0.0472(13) 0.0513(14) 0.0014(11) 0.0303(12) -0.0013(11)
C8 0.0494(14) 0.0312(11) 0.0388(12) 0.0039(9) 0.0165(11) 0.0009(10)
C9 0.0276(10) 0.0249(9) 0.0277(10) 0.0022(7) 0.0126(8) 0.0050(8)
C10 0.0331(10) 0.0234(9) 0.0324(10) 0.0035(8) 0.0162(9) 0.0046(8)
C11 0.0358(11) 0.0240(9) 0.0345(11) -0.0010(8) 0.0152(9) -0.0023(8)
C12 0.0291(10) 0.0333(10) 0.0375(11) -0.0005(9) 0.0116(9) 0.0005(9)
C13 0.0302(10) 0.0261(10) 0.0338(11) 0.0023(8) 0.0075(9) 0.0062(8)
C14 0.0387(12) 0.0332(11) 0.0287(10) 0.0066(8) 0.0066(9) -0.0009(9)
C15 0.0369(11) 0.0362(11) 0.0241(10) -0.0003(8) 0.0127(9) -0.0027(9)
C16 0.0314(10) 0.0310(10) 0.0287(10) -0.0002(8) 0.0132(9) -0.0003(8)
C17 0.0295(10) 0.0243(9) 0.0318(10) 0.0004(8) 0.0122(8) 0.0031(8)
C18 0.0392(12) 0.0312(10) 0.0310(11) -0.0044(8) 0.0129(9) 0.0004(9)
C19 0.0281(10) 0.0252(9) 0.0262(9) 0.0006(7) 0.0116(8) 0.0048(8)
C20 0.0367(11) 0.0353(11) 0.0286(11) 0.0017(8) 0.0134(9) -0.0035(9)
C21 0.0399(12) 0.0335(11) 0.0433(12) -0.0019(9) 0.0210(11) 0.0078(9)
C22 0.0356(12) 0.0662(16) 0.0330(12) -0.0132(11) 0.0107(10) 0.0061(11)
C23 0.0448(13) 0.0493(14) 0.0487(14) 0.0108(11) 0.0294(12) 0.0073(11)
C24 0.0571(17) 0.0409(13) 0.079(2) -0.0157(13) 0.0332(16) -0.0067(12)
C25 0.0377(12) 0.0443(13) 0.0474(14) 0.0029(10) 0.0167(11) -0.0059(10)
C26 0.0619(17) 0.0640(17) 0.0506(15) 0.0053(13) 0.0317(14) -0.0186(14)
C27 0.0287(10) 0.0268(9) 0.0249(9) 0.0033(7) 0.0095(8) 0.0029(8)
C28 0.0321(11) 0.0290(10) 0.0299(10) 0.0019(8) 0.0105(9) 0.0010(8)
C29 0.0360(12) 0.0318(11) 0.0410(12) -0.0020(9) 0.0089(10) -0.0053(9)
C30 0.0297(11) 0.0484(13) 0.0454(13) -0.0005(10) 0.0111(10) -0.0072(10)
C31 0.0277(11) 0.0422(12) 0.0433(12) 0.0014(10) 0.0109(10) 0.0047(9)
C32 0.0337(12) 0.0496(14) 0.0408(13) 0.0053(11) 0.0009(10) 0.0022(10)
C33 0.0381(12) 0.0534(14) 0.0256(11) -0.0002(10) 0.0056(9) -0.0041(10)
C34 0.0347(11) 0.0406(11) 0.0267(10) 0.0026(8) 0.0106(9) 0.0005(9)
C35 0.0309(11) 0.0312(10) 0.0360(11) 0.0019(8) 0.0122(9) 0.0039(8)
C36 0.0374(12) 0.0464(13) 0.0400(13) -0.0116(10) 0.0064(10) -0.0028(10)

loop_
_atom_type_symbol
_atom_type_description
_atom_type_scat_dispersion_real
_atom_type_scat_dispersion_imag
_atom_type_scat_source
C C 0.0033 0.0016 'International Tables Vol C Tables 4.2.6.8 and 6.1.1.4'
H H 0 0 'International Tables Vol C Tables 4.2.6.8 and 6.1.1.4'
Li Li -0.0003 0.0001 'International Tables Vol C Tables 4.2.6.8 and 6.1.1.4'
N N 0.0061 0.0033 'International Tables Vol C Tables 4.2.6.8 and 6.1.1.4'
Si Si 0.0817 0.0704 'International Tables Vol C Tables 4.2.6.8 and 6.1.1.4'

loop_
_geom_angle_atom_site_label_1
_geom_angle_atom_site_label_2
_geom_angle_atom_site_label_3
_geom_angle
_geom_angle_site_symmetry_1
_geom_angle_site_symmetry_3
_geom_angle_publ_flag
N2 Li1 N1 105.52(17) . . ?
N2 Li1 C1 125.21(19) . . ?
N1 Li1 C1 38.64(9) . . ?
N2 Li1 C2 154.6(2) . . ?
N1 Li1 C2 68.35(12) . . ?
C1 Li1 C2 36.04(9) . . ?
N2 Li1 Li2 52.67(13) . . ?
N1 Li1 Li2 52.87(13) . . ?
C1 Li1 Li2 80.99(15) . . ?
C2 Li1 Li2 116.85(18) . . ?
N2 Li2 N1 107.31(18) . . ?
N2 Li2 C19 36.15(9) . . ?
N1 Li2 C19 114.48(18) . . ?
N2 Li2 Li1 53.59(13) . . ?
N1 Li2 Li1 53.74(13) . . ?
C19 Li2 Li1 69.81(14) . . ?
N1 Si1 C3 112.89(10) . . ?
N1 Si1 C5 109.15(10) . . ?
C3 Si1 C5 108.73(14) . . ?
N1 Si1 C4 113.16(10) . . ?
C3 Si1 C4 107.30(12) . . ?
C5 Si1 C4 105.25(12) . . ?
C7 Si2 C2 114.74(10) . . ?
C7 Si2 C8 109.32(11) . . ?
C2 Si2 C8 115.45(10) . . ?
C7 Si2 C6 106.86(13) . . ?
C2 Si2 C6 103.31(11) . . ?
C8 Si2 C6 106.28(12) . . ?
N2 Si3 C21 113.28(9) . . ?
N2 Si3 C23 110.88(10) . . ?
C21 Si3 C23 110.09(10) . . ?
N2 Si3 C22 111.69(9) . . ?
C21 Si3 C22 106.27(11) . . ?
C23 Si3 C22 104.15(12) . . ?
C20 Si4 C24 114.56(11) . . ?
C20 Si4 C26 106.14(11) . . ?
C24 Si4 C26 108.26(14) . . ?
C20 Si4 C25 114.23(10) . . ?
C24 Si4 C25 106.98(13) . . ?
C26 Si4 C25 106.23(12) . . ?
C1 N1 Si1 123.06(13) . . ?
C1 N1 Li2 122.11(16) . . ?
Si1 N1 Li2 112.82(14) . . ?
C1 N1 Li1 77.77(14) . . ?
Si1 N1 Li1 134.88(14) . . ?
Li2 N1 Li1 73.38(15) . . ?
C19 N2 Si3 129.23(13) . . ?
C19 N2 Li2 87.05(16) . . ?
Si3 N2 Li2 130.51(15) . . ?
C19 N2 Li1 104.86(16) . . ?
Si3 N2 Li1 116.71(13) . . ?
Li2 N2 Li1 73.74(15) . . ?
C2 C1 N1 119.29(18) . . ?
C2 C1 C9 123.13(17) . . ?
N1 C1 C9 117.55(16) . . ?
C2 C1 Li1 73.64(15) . . ?
N1 C1 Li1 63.59(13) . . ?
C9 C1 Li1 133.66(15) . . ?
C1 C2 Si2 142.33(16) . . ?
C1 C2 Li1 70.32(14) . . ?
Si2 C2 Li1 132.54(14) . . ?
C10 C9 C16 107.70(15) . . ?
C10 C9 C1 111.83(15) . . ?
C16 C9 C1 113.11(15) . . ?
C10 C9 C17 107.64(15) . . ?
C16 C9 C17 108.35(15) . . ?
C1 C9 C17 108.03(15) . . ?
C11 C10 C9 111.76(16) . . ?
C12 C11 C10 109.18(16) . . ?
C12 C11 C18 110.40(17) . . ?
C10 C11 C18 109.15(17) . . ?
C11 C12 C13 108.96(17) . . ?
C14 C13 C17 109.71(17) . . ?
C14 C13 C12 109.28(17) . . ?
C17 C13 C12 109.87(16) . . ?
C13 C14 C15 109.70(16) . . ?
C18 C15 C14 109.03(17) . . ?
C18 C15 C16 110.06(17) . . ?
C14 C15 C16 109.38(17) . . ?
C15 C16 C9 110.95(16) . . ?
C13 C17 C9 110.42(16) . . ?
C15 C18 C11 108.84(16) . . ?
C20 C19 N2 122.42(18) . . ?
C20 C19 C27 120.47(17) . . ?
N2 C19 C27 116.97(16) . . ?
C19 C20 Si4 133.34(17) . . ?
C19 C20 Li2 68.33(14) . . ?
Si4 C20 Li2 80.96(12) . . ?
C34 C27 C35 107.81(16) . . ?
C34 C27 C28 107.78(16) . . ?
C35 C27 C28 106.61(16) . . ?
C34 C27 C19 113.03(16) . . ?
C35 C27 C19 109.48(15) . . ?
C28 C27 C19 111.85(15) . . ?
C29 C28 C27 111.72(17) . . ?
C36 C29 C30 110.01(19) . . ?
C36 C29 C28 109.61(18) . . ?
C30 C29 C28 108.88(18) . . ?
C31 C30 C29 109.31(18) . . ?
C30 C31 C32 108.8(2) . . ?
C30 C31 C35 109.44(18) . . ?
C32 C31 C35 110.21(19) . . ?
C33 C32 C31 109.34(18) . . ?
C36 C33 C32 109.7(2) . . ?
C36 C33 C34 109.76(19) . . ?
C32 C33 C34 109.07(19) . . ?
C33 C34 C27 111.73(17) . . ?
C31 C35 C27 111.16(17) . . ?
C29 C36 C33 109.25(19) . . ?

loop_
_geom_bond_atom_site_label_1
_geom_bond_atom_site_label_2
_geom_bond_distance
_geom_bond_site_symmetry_2
_geom_bond_publ_flag
Li1 N2 2.005(4) . ?
Li1 N1 2.012(4) . ?
Li1 C1 2.196(4) . ?
Li1 C2 2.237(4) . ?
Li1 Li2 2.391(5) . ?
Li2 N2 1.981(4) . ?
Li2 N1 1.990(4) . ?
Si1 N1 1.7079(16) . ?
Si1 C3 1.868(3) . ?
Si1 C5 1.868(2) . ?
Si1 C4 1.879(2) . ?
Si2 C7 1.868(2) . ?
Si2 C2 1.871(2) . ?
Si2 C8 1.873(2) . ?
Si2 C6 1.873(2) . ?
Si3 N2 1.7055(16) . ?
Si3 C21 1.875(2) . ?
Si3 C23 1.876(2) . ?
Si3 C22 1.879(2) . ?
Si4 C20 1.855(2) . ?
Si4 C24 1.860(3) . ?
Si4 C26 1.868(2) . ?
Si4 C25 1.883(2) . ?
N1 C1 1.403(2) . ?
N2 C19 1.396(2) . ?
C1 C2 1.372(3) . ?
C1 C9 1.544(3) . ?
C9 C10 1.538(3) . ?
C9 C16 1.538(3) . ?
C9 C17 1.555(3) . ?
C10 C11 1.532(3) . ?
C11 C12 1.529(3) . ?
C11 C18 1.534(3) . ?
C12 C13 1.534(3) . ?
C13 C14 1.531(3) . ?
C13 C17 1.533(3) . ?
C14 C15 1.536(3) . ?
C15 C18 1.531(3) . ?
C15 C16 1.536(3) . ?
C19 C20 1.360(3) . ?
C19 C27 1.560(3) . ?
C27 C34 1.542(3) . ?
C27 C35 1.545(3) . ?
C27 C28 1.549(3) . ?
C28 C29 1.532(3) . ?
C29 C36 1.524(3) . ?
C29 C30 1.530(3) . ?
C30 C31 1.530(3) . ?
C31 C32 1.534(3) . ?
C31 C35 1.536(3) . ?
C32 C33 1.530(3) . ?
C33 C36 1.525(3) . ?
C33 C34 1.531(3) . ?
